data_7132815
loop_
_publ_author_name
'Campbell, Aaron D. G.'
'Roper, Natalie J.'
'Waddell, Paul G.'
'Wills, Corinne'
'Dixon, Casey M.'
'Denton, Ross M.'
'Ermanis, Kristaps'
'Armstrong, Roly J.'

_publ_section_title
;
 Synthesis, structure and stereodynamics of atropisomeric
 <i>N</i>-chloroamides.
;
_journal_issue 28
_journal_name_full 'Chemical communications (Cambridge, England)'
_journal_page_first 3818
_journal_page_last 3821
_journal_paper_doi 10.1039/d4cc00268g
_journal_volume 60
_journal_year 2024
_chemical_formula_moiety 'C15 H20 Cl N O'
_chemical_formula_sum 'C15 H20 Cl N O'
_chemical_formula_weight 265.77
_space_group_crystal_system monoclinic
_space_group_IT_number 15
_space_group_name_Hall '-C 2yc'
_space_group_name_H-M_alt 'C 1 2/c 1'
_atom_sites_solution_hydrogens geom
_atom_sites_solution_primary dual
_audit_creation_date 2023-01-09
_audit_creation_method
;
Olex2 1.3
(compiled 2020.12.01 svn.r5f60950 for OlexSys, GUI svn.r6408)
;
_audit_update_record
;
2023-11-13 deposited with the CCDC.	2024-03-08 downloaded from the CCDC.
;
_cell_angle_alpha 90
_cell_angle_beta 92.075(3)
_cell_angle_gamma 90
_cell_formula_units_Z 8
_cell_length_a 17.0047(5)
_cell_length_b 6.6560(2)
_cell_length_c 24.7570(8)
_cell_measurement_reflns_used 5924
_cell_measurement_temperature 150.0(2)
_cell_measurement_theta_max 76.5020
_cell_measurement_theta_min 3.5680
_cell_volume 2800.24(15)
_computing_cell_refinement 'CrysAlisPro 1.171.42.73a (Rigaku OD, 2022)'
_computing_data_collection 'CrysAlisPro 1.171.42.73a (Rigaku OD, 2022)'
_computing_data_reduction 'CrysAlisPro 1.171.42.73a (Rigaku OD, 2022)'
_computing_molecular_graphics 'Olex2 1.3 (Dolomanov et al., 2009)'
_computing_publication_material 'Olex2 1.3 (Dolomanov et al., 2009)'
_computing_structure_refinement 'XL  (Sheldrick, 2008)'
_computing_structure_solution 'SHELXT 2014/5 (Sheldrick, 2014)'
_diffrn_ambient_environment N~2~
_diffrn_ambient_temperature 150.0(2)
_diffrn_detector 'Hybrid Pixel Array Detector'
_diffrn_detector_area_resol_mean 10.0000
_diffrn_detector_type 'HyPix-Arc 100'
_diffrn_measured_fraction_theta_full 1.000
_diffrn_measured_fraction_theta_max 0.922
_diffrn_measurement_details
;
List of Runs (angles in degrees, time in seconds):

  # Type    Start    End  Width  t~exp~   \w     \q     \k     \f   Frames
#--------------------------------------------------------------------------
  1  \w    -72.00  15.00   0.50    0.05    --  -49.76  93.00 -82.00  174
  2  \w   -105.00 -24.00   0.50    0.05    --  -92.01  93.00 -82.00  162
  3  \w     -5.00  24.00   0.50    0.05    --  -49.76  19.00 -90.00   58
  4  \w     74.00 119.00   0.50    0.05    --   48.76 125.00-180.00   90
  5  \w     75.00 119.00   0.50    0.05    --   48.76 125.00 -60.00   88
  6  \w     83.00 140.00   0.50    0.05    --   96.11  93.00 -82.00  114
  7  \w     98.00 130.00   0.50    0.05    --  108.00  45.00 -90.00   64
  8  \w    143.00 169.00   0.50    0.05    --   96.11  61.00   0.00   52
  9  \w    109.00 144.00   0.50    0.05    --  108.00  77.00  30.00   70
 10  \w     92.00 131.00   0.50    0.05    --   96.11  61.00   0.00   78
 11  \w     19.00  51.00   0.50    0.05    --   96.11 -45.00 -60.00   64
 12  \w     21.00  51.00   0.50    0.05    --   96.11 -45.00-150.00   60
 13  \w     44.00  69.00   0.50    0.05    --  108.00 -61.00-180.00   50
 14  \w     34.00  60.00   0.50    0.05    --  108.00 -61.00-120.00   52
 15  \w     39.00  64.00   0.50    0.05    --  108.00 -61.00 -60.00   50
 16  \w     38.00  70.00   0.50    0.05    --  108.00 -61.00  60.00   64
 17  \w     27.00 108.00   0.50    0.05    --   96.11-125.00 150.00  162
 18  \w     28.00  63.00   0.50    0.05    --   96.11 -95.00  30.00   70
 19  \w     62.00  87.00   0.50    0.05    --  108.00 -93.00 165.00   50
 20  \w     29.00  98.00   0.50    0.05    --   96.11 -93.00 165.00  138
 21  \w     -9.00  66.00   0.50    0.05    --   48.76 -93.00 165.00  150
 22  \w   -120.00 -32.00   0.50    0.05    --  -49.76 -57.00   0.00  176
 23  \w   -160.00 -65.00   0.50    0.05    --  -92.01 -77.00-120.00  190
 24  \w   -160.00 -83.00   0.50    0.05    --  -92.01 -95.00  60.00  154
 25  \w   -153.00 -66.00   0.50    0.05    --  -92.01 -77.00 120.00  174
 26  \w   -133.00 -83.00   0.50    0.05    --  -92.01 -93.00 165.00  100
;
_diffrn_measurement_device 'four-circle diffractometer'
_diffrn_measurement_device_type 'XtaLAB Synergy, Single source at home/near, HyPix-Arc 100'
_diffrn_measurement_method '\w scans'
_diffrn_orient_matrix_type 'CrysAlisPro convention (1999,Acta A55,543-557)'
_diffrn_orient_matrix_UB_11 0.0251893000
_diffrn_orient_matrix_UB_12 0.1612047000
_diffrn_orient_matrix_UB_13 0.0417860000
_diffrn_orient_matrix_UB_21 0.0244216000
_diffrn_orient_matrix_UB_22 0.1399175000
_diffrn_orient_matrix_UB_23 -0.0460762000
_diffrn_orient_matrix_UB_31 -0.0835409000
_diffrn_orient_matrix_UB_32 0.0895847000
_diffrn_orient_matrix_UB_33 -0.0032721000
_diffrn_radiation_monochromator graphite
_diffrn_radiation_probe x-ray
_diffrn_radiation_type 'Cu K\a'
_diffrn_radiation_wavelength 1.54184
_diffrn_reflns_av_R_equivalents 0.0331
_diffrn_reflns_av_unetI/netI 0.0243
_diffrn_reflns_Laue_measured_fraction_full 1.000
_diffrn_reflns_Laue_measured_fraction_max 0.922
_diffrn_reflns_limit_h_max 19
_diffrn_reflns_limit_h_min -20
_diffrn_reflns_limit_k_max 8
_diffrn_reflns_limit_k_min -8
_diffrn_reflns_limit_l_max 30
_diffrn_reflns_limit_l_min -30
_diffrn_reflns_number 12518
_diffrn_reflns_point_group_measured_fraction_full 1.000
_diffrn_reflns_point_group_measured_fraction_max 0.922
_diffrn_reflns_theta_full 67.684
_diffrn_reflns_theta_max 78.220
_diffrn_reflns_theta_min 3.573
_diffrn_source 'fine-focus sealed X-ray tube'
_diffrn_source_type 'Enhance (Cu) X-ray Source'
_exptl_absorpt_coefficient_mu 2.308
_exptl_absorpt_correction_T_max 1.000
_exptl_absorpt_correction_T_min 0.744
_exptl_absorpt_correction_type gaussian
_exptl_absorpt_process_details
;
CrysAlisPro 1.171.42.73a (Rigaku Oxford Diffraction, 2022)
Numerical absorption correction based on gaussian integration over
a multifaceted crystal model
Empirical absorption correction using spherical harmonics,
implemented in SCALE3 ABSPACK scaling algorithm.
;
_exptl_crystal_colour colourless
_exptl_crystal_colour_primary colourless
_exptl_crystal_density_diffrn 1.261
_exptl_crystal_description block
_exptl_crystal_F_000 1136
_exptl_crystal_size_max 0.19
_exptl_crystal_size_mid 0.16
_exptl_crystal_size_min 0.1
_refine_diff_density_max 0.220
_refine_diff_density_min -0.273
_refine_diff_density_rms 0.040
_refine_ls_extinction_method none
_refine_ls_goodness_of_fit_ref 1.066
_refine_ls_hydrogen_treatment constr
_refine_ls_matrix_type full
_refine_ls_number_parameters 166
_refine_ls_number_reflns 2785
_refine_ls_number_restraints 0
_refine_ls_restrained_S_all 1.066
_refine_ls_R_factor_all 0.0372
_refine_ls_R_factor_gt 0.0330
_refine_ls_shift/su_max 0.000
_refine_ls_shift/su_mean 0.000
_refine_ls_structure_factor_coef Fsqd
_refine_ls_weighting_details 'w=1/[\s^2^(Fo^2^)+(0.0480P)^2^+1.3382P] where P=(Fo^2^+2Fc^2^)/3'
_refine_ls_weighting_scheme calc
_refine_ls_wR_factor_gt 0.0886
_refine_ls_wR_factor_ref 0.0928
_reflns_Friedel_coverage 0.000
_reflns_number_gt 2466
_reflns_number_total 2785
_reflns_threshold_expression 'I > 2\s(I)'
_cod_data_source_file d4cc00268g3.cif
_cod_data_source_block rja230002_fa
_cod_depositor_comments 'Adding full bibliography for 7132810--7132818.cif.'
_cod_database_code 7132815
_shelx_shelxl_version_number 2018/3
_chemical_oxdiff_formula 'C15 H30 Cl1 N1 O1'
_shelx_space_group_comment
;
The symmetry employed for this shelxl refinement is uniquely defined
by the following loop, which should always be used as a source of
symmetry information in preference to the above space-group names.
They are only intended as comments.
;
_shelx_estimated_absorpt_t_max 0.802
_shelx_estimated_absorpt_t_min 0.668
_reflns_odcompleteness_completeness 99.78
_reflns_odcompleteness_iscentric 1
_reflns_odcompleteness_theta 66.97
_olex2_refinement_description
;
1. Fixed Uiso
 At 1.2 times of:
  All C(H) groups, All C(H,H) groups
 At 1.5 times of:
  All C(H,H,H) groups
2.a Ternary CH refined with riding coordinates:
 C2(H2)
2.b Secondary CH2 refined with riding coordinates:
 C3(H3A,H3B), C4(H4A,H4B), C5(H5A,H5B)
2.c Aromatic/amide H refined with riding coordinates:
 C8(H8), C9(H9), C10(H10), C11(H11)
2.d Idealised Me refined as rotating group:
 C13(H13A,H13B,H13C), C14(H14A,H14B,H14C), C15(H15A,H15B,H15C)
;
_olex2_submission_special_instructions 'No special instructions were received'
_oxdiff_exptl_absorpt_empirical_details
;
Empirical correction (ABSPACK) includes:
- Absorption correction using spherical harmonics
- Frame scaling
;
_oxdiff_exptl_absorpt_empirical_full_max 1.224
_oxdiff_exptl_absorpt_empirical_full_min 0.865

loop_
_space_group_symop_operation_xyz
'x, y, z'
'-x, y, -z+1/2'
'x+1/2, y+1/2, z'
'-x+1/2, y+1/2, -z+1/2'
'-x, -y, -z'
'x, -y, z-1/2'
'-x+1/2, -y+1/2, -z'
'x+1/2, -y+1/2, z-1/2'

loop_
_atom_site_label
_atom_site_type_symbol
_atom_site_fract_x
_atom_site_fract_y
_atom_site_fract_z
_atom_site_U_iso_or_equiv
_atom_site_adp_type
_atom_site_occupancy
_atom_site_site_symmetry_order
_atom_site_calc_flag
_atom_site_refinement_flags_posn
_atom_site_refinement_flags_adp
_atom_site_refinement_flags_occupancy
_atom_site_disorder_assembly
_atom_site_disorder_group
Cl1 Cl 0.77236(2) -0.04092(5) 0.36723(2) 0.03418(13) Uani 1 1 d . . . . .
O1 O 0.61882(6) 0.10794(17) 0.38092(5) 0.0424(3) Uani 1 1 d . . . . .
N1 N 0.74464(6) 0.20823(16) 0.36933(5) 0.0261(3) Uani 1 1 d . . . . .
C1 C 0.66458(8) 0.2423(2) 0.37137(6) 0.0292(3) Uani 1 1 d . . . . .
C2 C 0.63845(8) 0.4565(2) 0.36178(6) 0.0292(3) Uani 1 1 d . . . . .
H2 H 0.684118 0.551100 0.361580 0.035 Uiso 1 1 calc R U . . .
C3 C 0.57194(9) 0.5358(2) 0.39707(6) 0.0363(4) Uani 1 1 d . . . . .
H3A H 0.540180 0.428505 0.413334 0.044 Uiso 1 1 calc R U . . .
H3B H 0.589884 0.634970 0.424667 0.044 Uiso 1 1 calc R U . . .
C4 C 0.53289(9) 0.6309(3) 0.34620(7) 0.0402(4) Uani 1 1 d . . . . .
H4A H 0.545756 0.774677 0.341371 0.048 Uiso 1 1 calc R U . . .
H4B H 0.475431 0.607803 0.342580 0.048 Uiso 1 1 calc R U . . .
C5 C 0.58196(9) 0.4874(2) 0.31190(6) 0.0358(3) Uani 1 1 d . . . . .
H5A H 0.606804 0.553400 0.281005 0.043 Uiso 1 1 calc R U . . .
H5B H 0.553492 0.364188 0.300233 0.043 Uiso 1 1 calc R U . . .
C6 C 0.80063(7) 0.34365(19) 0.34594(5) 0.0227(3) Uani 1 1 d . . . . .
C7 C 0.85207(7) 0.46147(18) 0.37846(5) 0.0217(3) Uani 1 1 d . . . . .
C8 C 0.90309(8) 0.5839(2) 0.34991(6) 0.0293(3) Uani 1 1 d . . . . .
H8 H 0.938710 0.668339 0.369759 0.035 Uiso 1 1 calc R U . . .
C9 C 0.90387(8) 0.5873(2) 0.29408(6) 0.0348(3) Uani 1 1 d . . . . .
H9 H 0.939752 0.672993 0.276663 0.042 Uiso 1 1 calc R U . . .
C10 C 0.85335(9) 0.4681(2) 0.26335(6) 0.0327(3) Uani 1 1 d . . . . .
H10 H 0.854326 0.469444 0.225008 0.039 Uiso 1 1 calc R U . . .
C11 C 0.80123(8) 0.3467(2) 0.28979(5) 0.0287(3) Uani 1 1 d . . . . .
H11 H 0.765452 0.264417 0.269408 0.034 Uiso 1 1 calc R U . . .
C12 C 0.85684(8) 0.45847(19) 0.44080(5) 0.0250(3) Uani 1 1 d . . . . .
C13 C 0.88753(8) 0.2528(2) 0.46044(5) 0.0295(3) Uani 1 1 d . . . . .
H13A H 0.849933 0.147981 0.449176 0.044 Uiso 1 1 calc R U . . .
H13B H 0.893715 0.253659 0.499946 0.044 Uiso 1 1 calc R U . . .
H13C H 0.938520 0.225687 0.444703 0.044 Uiso 1 1 calc R U . . .
C14 C 0.77685(9) 0.5013(2) 0.46553(6) 0.0318(3) Uani 1 1 d . . . . .
H14A H 0.755894 0.628740 0.451357 0.048 Uiso 1 1 calc R U . . .
H14B H 0.783636 0.510019 0.504935 0.048 Uiso 1 1 calc R U . . .
H14C H 0.740078 0.392474 0.456041 0.048 Uiso 1 1 calc R U . . .
C15 C 0.91424(9) 0.6183(2) 0.46325(6) 0.0367(3) Uani 1 1 d . . . . .
H15A H 0.966782 0.593037 0.449725 0.055 Uiso 1 1 calc R U . . .
H15B H 0.916364 0.612136 0.502826 0.055 Uiso 1 1 calc R U . . .
H15C H 0.896226 0.751726 0.451541 0.055 Uiso 1 1 calc R U . . .

loop_
_atom_site_aniso_label
_atom_site_aniso_U_11
_atom_site_aniso_U_22
_atom_site_aniso_U_33
_atom_site_aniso_U_23
_atom_site_aniso_U_13
_atom_site_aniso_U_12
Cl1 0.0410(2) 0.02061(18) 0.0404(2) 0.00051(12) -0.00450(15) 0.00014(13)
O1 0.0337(6) 0.0336(6) 0.0606(7) -0.0004(5) 0.0102(5) -0.0125(5)
N1 0.0269(6) 0.0192(5) 0.0326(6) -0.0011(4) 0.0035(4) -0.0024(4)
C1 0.0260(7) 0.0298(7) 0.0321(7) -0.0047(6) 0.0053(5) -0.0051(5)
C2 0.0216(6) 0.0275(7) 0.0389(8) -0.0066(6) 0.0060(6) -0.0035(5)
C3 0.0285(7) 0.0439(9) 0.0366(8) -0.0116(7) 0.0039(6) 0.0047(6)
C4 0.0304(8) 0.0408(9) 0.0494(9) -0.0044(7) 0.0033(7) 0.0050(7)
C5 0.0376(8) 0.0366(8) 0.0334(8) -0.0023(6) 0.0034(6) 0.0008(6)
C6 0.0205(6) 0.0209(6) 0.0269(6) 0.0009(5) 0.0034(5) 0.0026(5)
C7 0.0196(6) 0.0201(6) 0.0253(7) 0.0013(5) 0.0019(5) 0.0039(5)
C8 0.0241(7) 0.0310(7) 0.0327(7) 0.0045(6) -0.0001(5) -0.0039(6)
C9 0.0275(7) 0.0422(8) 0.0351(8) 0.0120(6) 0.0072(6) -0.0030(6)
C10 0.0333(8) 0.0408(8) 0.0244(7) 0.0062(6) 0.0044(6) 0.0064(6)
C11 0.0290(7) 0.0297(7) 0.0274(7) -0.0020(5) -0.0008(5) 0.0034(6)
C12 0.0262(7) 0.0248(7) 0.0240(7) -0.0006(5) 0.0004(5) 0.0003(5)
C13 0.0316(7) 0.0302(7) 0.0267(7) 0.0032(5) 0.0000(5) 0.0053(6)
C14 0.0345(8) 0.0359(8) 0.0253(7) -0.0023(6) 0.0063(6) 0.0063(6)
C15 0.0421(8) 0.0336(8) 0.0339(8) -0.0024(6) -0.0073(6) -0.0053(7)

loop_
_atom_type_symbol
_atom_type_description
_atom_type_scat_dispersion_real
_atom_type_scat_dispersion_imag
_atom_type_scat_source
C C 0.0181 0.0091 'International Tables Vol C Tables 4.2.6.8 and 6.1.1.4'
H H 0.0000 0.0000 'International Tables Vol C Tables 4.2.6.8 and 6.1.1.4'
Cl Cl 0.3639 0.7018 'International Tables Vol C Tables 4.2.6.8 and 6.1.1.4'
N N 0.0311 0.0180 'International Tables Vol C Tables 4.2.6.8 and 6.1.1.4'
O O 0.0492 0.0322 'International Tables Vol C Tables 4.2.6.8 and 6.1.1.4'

loop_
_exptl_crystal_face_index_h
_exptl_crystal_face_index_k
_exptl_crystal_face_index_l
_exptl_crystal_face_perp_dist
0 0 -1 0.0500
0 0 1 0.0480
-1 0 0 0.0782
1 0 0 0.0782
0 1 -1 0.0802
0 -1 1 0.0742
-1 -1 1 0.0670
1 -1 -1 0.0958
1 1 1 0.0961

loop_
_geom_angle_atom_site_label_1
_geom_angle_atom_site_label_2
_geom_angle_atom_site_label_3
_geom_angle
_geom_angle_site_symmetry_1
_geom_angle_site_symmetry_3
_geom_angle_publ_flag
C1 N1 Cl1 115.43(9) . . ?
C1 N1 C6 125.11(11) . . ?
C6 N1 Cl1 113.72(8) . . ?
O1 C1 N1 121.65(13) . . ?
O1 C1 C2 122.63(13) . . ?
N1 C1 C2 115.72(11) . . ?
C1 C2 H2 111.8 . . ?
C1 C2 C3 116.80(12) . . ?
C1 C2 C5 114.90(12) . . ?
C3 C2 H2 111.8 . . ?
C3 C2 C5 87.70(11) . . ?
C5 C2 H2 111.8 . . ?
C2 C3 H3A 113.8 . . ?
C2 C3 H3B 113.8 . . ?
H3A C3 H3B 111.1 . . ?
C4 C3 C2 88.90(11) . . ?
C4 C3 H3A 113.8 . . ?
C4 C3 H3B 113.8 . . ?
C3 C4 H4A 113.9 . . ?
C3 C4 H4B 113.9 . . ?
C3 C4 C5 88.28(11) . . ?
H4A C4 H4B 111.1 . . ?
C5 C4 H4A 113.9 . . ?
C5 C4 H4B 113.9 . . ?
C2 C5 H5A 113.9 . . ?
C2 C5 H5B 113.9 . . ?
C4 C5 C2 88.61(11) . . ?
C4 C5 H5A 113.9 . . ?
C4 C5 H5B 113.9 . . ?
H5A C5 H5B 111.1 . . ?
C7 C6 N1 121.54(11) . . ?
C11 C6 N1 115.96(11) . . ?
C11 C6 C7 122.49(12) . . ?
C6 C7 C12 125.07(11) . . ?
C8 C7 C6 114.82(12) . . ?
C8 C7 C12 120.09(12) . . ?
C7 C8 H8 118.6 . . ?
C9 C8 C7 122.85(13) . . ?
C9 C8 H8 118.6 . . ?
C8 C9 H9 119.5 . . ?
C10 C9 C8 120.94(13) . . ?
C10 C9 H9 119.5 . . ?
C9 C10 H10 120.9 . . ?
C9 C10 C11 118.22(13) . . ?
C11 C10 H10 120.9 . . ?
C6 C11 H11 119.7 . . ?
C10 C11 C6 120.67(13) . . ?
C10 C11 H11 119.7 . . ?
C13 C12 C7 109.44(10) . . ?
C13 C12 C14 109.52(11) . . ?
C14 C12 C7 112.37(11) . . ?
C15 C12 C7 111.30(11) . . ?
C15 C12 C13 107.36(11) . . ?
C15 C12 C14 106.70(12) . . ?
C12 C13 H13A 109.5 . . ?
C12 C13 H13B 109.5 . . ?
C12 C13 H13C 109.5 . . ?
H13A C13 H13B 109.5 . . ?
H13A C13 H13C 109.5 . . ?
H13B C13 H13C 109.5 . . ?
C12 C14 H14A 109.5 . . ?
C12 C14 H14B 109.5 . . ?
C12 C14 H14C 109.5 . . ?
H14A C14 H14B 109.5 . . ?
H14A C14 H14C 109.5 . . ?
H14B C14 H14C 109.5 . . ?
C12 C15 H15A 109.5 . . ?
C12 C15 H15B 109.5 . . ?
C12 C15 H15C 109.5 . . ?
H15A C15 H15B 109.5 . . ?
H15A C15 H15C 109.5 . . ?
H15B C15 H15C 109.5 . . ?

loop_
_geom_bond_atom_site_label_1
_geom_bond_atom_site_label_2
_geom_bond_distance
_geom_bond_site_symmetry_2
_geom_bond_publ_flag
Cl1 N1 1.7253(11) . ?
O1 C1 1.2145(17) . ?
N1 C1 1.3828(17) . ?
N1 C6 1.4470(16) . ?
C1 C2 1.5091(19) . ?
C2 H2 1.0000 . ?
C2 C3 1.5470(19) . ?
C2 C5 1.550(2) . ?
C3 H3A 0.9900 . ?
C3 H3B 0.9900 . ?
C3 C4 1.538(2) . ?
C4 H4A 0.9900 . ?
C4 H4B 0.9900 . ?
C4 C5 1.543(2) . ?
C5 H5A 0.9900 . ?
C5 H5B 0.9900 . ?
C6 C7 1.4061(18) . ?
C6 C11 1.3906(18) . ?
C7 C8 1.4003(18) . ?
C7 C12 1.5427(18) . ?
C8 H8 0.9500 . ?
C8 C9 1.383(2) . ?
C9 H9 0.9500 . ?
C9 C10 1.378(2) . ?
C10 H10 0.9500 . ?
C10 C11 1.382(2) . ?
C11 H11 0.9500 . ?
C12 C13 1.5377(18) . ?
C12 C14 1.5383(19) . ?
C12 C15 1.5342(19) . ?
C13 H13A 0.9800 . ?
C13 H13B 0.9800 . ?
C13 H13C 0.9800 . ?
C14 H14A 0.9800 . ?
C14 H14B 0.9800 . ?
C14 H14C 0.9800 . ?
C15 H15A 0.9800 . ?
C15 H15B 0.9800 . ?
C15 H15C 0.9800 . ?

loop_
_geom_torsion_atom_site_label_1
_geom_torsion_atom_site_label_2
_geom_torsion_atom_site_label_3
_geom_torsion_atom_site_label_4
_geom_torsion
_geom_torsion_site_symmetry_1
_geom_torsion_site_symmetry_2
_geom_torsion_site_symmetry_3
_geom_torsion_site_symmetry_4
_geom_torsion_publ_flag
Cl1 N1 C1 O1 12.82(18) . . . . ?
Cl1 N1 C1 C2 -168.00(10) . . . . ?
Cl1 N1 C6 C7 -103.18(12) . . . . ?
Cl1 N1 C6 C11 75.64(13) . . . . ?
O1 C1 C2 C3 38.5(2) . . . . ?
O1 C1 C2 C5 -62.14(19) . . . . ?
N1 C1 C2 C3 -140.65(13) . . . . ?
N1 C1 C2 C5 118.70(13) . . . . ?
N1 C6 C7 C8 179.60(11) . . . . ?
N1 C6 C7 C12 1.48(19) . . . . ?
N1 C6 C11 C10 -178.89(12) . . . . ?
C1 N1 C6 C7 104.92(15) . . . . ?
C1 N1 C6 C11 -76.26(16) . . . . ?
C1 C2 C3 C4 -135.97(13) . . . . ?
C1 C2 C5 C4 137.66(12) . . . . ?
C2 C3 C4 C5 19.20(12) . . . . ?
C3 C2 C5 C4 19.06(12) . . . . ?
C3 C4 C5 C2 -19.16(12) . . . . ?
C5 C2 C3 C4 -19.11(12) . . . . ?
C6 N1 C1 O1 164.30(13) . . . . ?
C6 N1 C1 C2 -16.53(19) . . . . ?
C6 C7 C8 C9 -0.9(2) . . . . ?
C6 C7 C12 C13 66.34(16) . . . . ?
C6 C7 C12 C14 -55.56(16) . . . . ?
C6 C7 C12 C15 -175.15(12) . . . . ?
C7 C6 C11 C10 -0.1(2) . . . . ?
C7 C8 C9 C10 0.1(2) . . . . ?
C8 C7 C12 C13 -111.68(14) . . . . ?
C8 C7 C12 C14 126.42(13) . . . . ?
C8 C7 C12 C15 6.83(17) . . . . ?
C8 C9 C10 C11 0.7(2) . . . . ?
C9 C10 C11 C6 -0.7(2) . . . . ?
C11 C6 C7 C8 0.85(18) . . . . ?
C11 C6 C7 C12 -177.26(12) . . . . ?
C12 C7 C8 C9 177.35(13) . . . . ?

loop_
_exptl_oxdiff_crystal_face_indexfrac_h
_exptl_oxdiff_crystal_face_indexfrac_k
_exptl_oxdiff_crystal_face_indexfrac_l
_exptl_oxdiff_crystal_face_x
_exptl_oxdiff_crystal_face_y
_exptl_oxdiff_crystal_face_z
-0.0000 -0.0000 -1.0000 -0.0418 0.0461 0.0033
0.0000 0.0000 1.0000 0.0418 -0.0461 -0.0033
-1.0000 0.0000 -0.0000 -0.0252 -0.0244 0.0835
1.0000 -0.0000 0.0000 0.0252 0.0244 -0.0835
-0.0000 1.0000 -1.0000 0.1194 0.1860 0.0929
0.0000 -1.0000 1.0000 -0.1194 -0.1860 -0.0929
-1.0000 -1.0000 1.0000 -0.1446 -0.2104 -0.0093
1.0000 -1.0000 -1.0000 -0.1778 -0.0694 -0.1699
1.0000 1.0000 1.0000 0.2282 0.1183 0.0028
